data_4323235
loop_
_publ_author_name
'Andrew L. Vance'
'Nathaniel W. Alcock'
'Joseph A. Heppert'
'Daryle H. Busch'

_publ_section_title
;
 An Octahedral Template Based on a New Molecular Turn: Synthesis and
 Structure of a Model Complex and a Reactive, Diphenolic Ligand and Its
 Metal Complexes
;
_journal_name_full 'Inorganic Chemistry'
_journal_page_first 6912
_journal_page_last 6920
_journal_paper_doi 10.1021/ic9714201
_journal_volume 37
_journal_year 1998
_chemical_formula_sum 'C42 H38 F12 N6 Ni O4 P2'
_chemical_formula_weight 1039.43
_chemical_name_systematic
; 
 ? 
;
_space_group_IT_number 15
_symmetry_cell_setting monoclinic
_symmetry_space_group_name_Hall '-C 2yc'
_symmetry_space_group_name_H-M 'C 1 2/c 1'
_atom_sites_solution_hydrogens geom
_atom_sites_solution_primary direct
_atom_sites_solution_secondary difmap
_audit_creation_method SHELXL
_cell_angle_alpha 90.00
_cell_angle_beta 114.8530(10)
_cell_angle_gamma 90.00
_cell_formula_units_Z 16
_cell_length_a 27.9342(5)
_cell_length_b 27.5994(6)
_cell_length_c 24.9563(6)
_cell_measurement_reflns_used 6606
_cell_measurement_temperature 180(2)
_cell_measurement_theta_max 20
_cell_measurement_theta_min 3
_cell_volume 17458.6(7)
_computing_structure_refinement 'SHELXL-96 (Sheldrick, 1996)'
_computing_structure_solution 'SHELXS-96 (Sheldrick, 1990)'
_diffrn_ambient_temperature 180(2)
_diffrn_radiation_monochromator graphite
_diffrn_radiation_source 'fine-focus sealed tube'
_diffrn_radiation_type MoK\a
_diffrn_radiation_wavelength 0.71073
_diffrn_reflns_av_R_equivalents 0.2111
_diffrn_reflns_av_sigmaI/netI 0.2721
_diffrn_reflns_limit_h_max 37
_diffrn_reflns_limit_h_min -31
_diffrn_reflns_limit_k_max 35
_diffrn_reflns_limit_k_min -35
_diffrn_reflns_limit_l_max 13
_diffrn_reflns_limit_l_min -33
_diffrn_reflns_number 39082
_diffrn_reflns_theta_max 24.00
_diffrn_reflns_theta_min 1.09
_exptl_absorpt_coefficient_mu 0.620
_exptl_absorpt_correction_T_max 1.0
_exptl_absorpt_correction_T_min 0.55
_exptl_absorpt_correction_type psi-scan
_exptl_crystal_colour brown
_exptl_crystal_density_diffrn 1.582
_exptl_crystal_description plates
_exptl_crystal_F_000 8480
_exptl_crystal_size_max 0.6
_exptl_crystal_size_mid 0.4
_exptl_crystal_size_min 0.08
_refine_diff_density_max 0.633
_refine_diff_density_min -0.603
_refine_diff_density_rms 0.100
_refine_ls_extinction_method none
_refine_ls_goodness_of_fit_all 0.972
_refine_ls_goodness_of_fit_obs 1.245
_refine_ls_matrix_type full
_refine_ls_number_parameters 1208
_refine_ls_number_reflns 13700
_refine_ls_number_restraints 0
_refine_ls_restrained_S_all 0.972
_refine_ls_restrained_S_obs 1.245
_refine_ls_R_factor_all 0.2422
_refine_ls_R_factor_obs 0.0984
_refine_ls_shift/esd_max 0.020
_refine_ls_shift/esd_mean 0.004
_refine_ls_structure_factor_coef Fsqd
_refine_ls_weighting_details 'w=1/[\s^2^(Fo^2^)+(0.0660P)^2^+0.0000P] where P=(Fo^2^+2Fc^2^)/3'
_refine_ls_weighting_scheme calc
_refine_ls_wR_factor_all 0.2278
_refine_ls_wR_factor_obs 0.1731
_reflns_number_observed 5451
_reflns_number_total 13700
_reflns_observed_criterion >2sigma(I)
_cod_data_source_file ic9714201_2.cif
_cod_data_source_block pap2
_cod_depositor_comments
;
The following automatic conversions were performed:

'_geom_bond_publ_flag' value 'Y' changed to 'y' according to the
built-in table from CIF Core dictionary named 'cif_core.dic' version
2.4.1 from 2010-06-29 (17 times).

'_geom_angle_publ_flag' value 'Y'
changed to 'y' according to the built-in table from CIF Core
dictionary named 'cif_core.dic' version 2.4.1 from 2010-06-29 (34
times).

Automatic conversion script
Id: cif_fix_values 1673 2011-04-08 12:14:43Z adriana 

The following automatic conversions were performed:

'_refine_ls_weighting_scheme' value 'calc
w=1/[\s^2^(Fo^2^)+(0.0660P)^2^+0.0000P] where P=(Fo^2^+2Fc^2^)/3' was
changed to 'calc'. New tag '_refine_ls_weighting_details' was
created. The value of the new tag was set to
'w=1/[\s^2^(Fo^2^)+(0.0660P)^2^+0.0000P] where P=(Fo^2^+2Fc^2^)/3'.

Automatic conversion script
Id: cif_fix_values 3143 2015-03-26 13:38:13Z robertas 
;
_cod_original_cell_volume 17458.6(6)
_cod_database_code 4323235

loop_
_symmetry_equiv_pos_as_xyz
'x, y, z'
'x, -y, z+1/2'
'x+1/2, y+1/2, z'
'x+1/2, -y+1/2, z+1/2'
'-x, -y, -z'
'-x, y, -z-1/2'
'-x+1/2, -y+1/2, -z'
'-x+1/2, y+1/2, -z-1/2'

loop_
_atom_site_aniso_label
_atom_site_aniso_U_11
_atom_site_aniso_U_22
_atom_site_aniso_U_33
_atom_site_aniso_U_23
_atom_site_aniso_U_13
_atom_site_aniso_U_12
Ni1 0.0245(7) 0.0367(8) 0.0227(7) 0.0024(7) 0.0112(6) 0.0002(6)
C11 0.063(9) 0.083(11) 0.069(10) -0.035(9) 0.018(9) -0.017(8)
O12 0.091(7) 0.034(6) 0.088(7) -0.016(5) 0.026(6) -0.022(5)
C13 0.046(8) 0.041(8) 0.050(8) -0.006(7) 0.032(7) -0.004(6)
C14 0.063(9) 0.039(8) 0.065(9) 0.013(8) 0.019(8) 0.006(7)
C15 0.056(8) 0.049(9) 0.042(8) 0.016(7) 0.025(7) 0.009(7)
C16 0.038(7) 0.029(8) 0.048(8) 0.008(6) 0.025(7) 0.005(6)
C17 0.039(7) 0.023(7) 0.057(8) 0.000(6) 0.027(7) -0.005(6)
C18 0.034(7) 0.031(8) 0.063(8) -0.004(6) 0.019(6) -0.003(6)
N19 0.032(5) 0.023(6) 0.045(6) 0.007(4) 0.020(5) 0.010(4)
C110 0.046(7) 0.057(8) 0.038(7) 0.019(6) 0.031(7) 0.008(6)
C111 0.029(6) 0.050(8) 0.040(7) 0.006(6) 0.017(6) 0.008(6)
C112 0.047(8) 0.063(9) 0.040(8) 0.027(7) 0.015(7) 0.010(7)
C113 0.046(8) 0.066(10) 0.053(9) 0.025(8) 0.014(7) 0.007(7)
C114 0.025(7) 0.085(11) 0.031(7) -0.016(7) -0.007(6) 0.005(7)
C115 0.032(7) 0.050(8) 0.046(8) -0.006(7) 0.019(7) -0.006(6)
N116 0.034(5) 0.037(6) 0.034(5) 0.011(5) 0.027(5) 0.002(4)
C117 0.034(7) 0.057(8) 0.029(7) 0.008(6) 0.012(6) 0.017(6)
N118 0.036(5) 0.024(5) 0.034(5) 0.008(4) 0.017(5) 0.006(4)
C119 0.029(6) 0.031(7) 0.043(7) 0.003(6) 0.018(6) 0.000(5)
C120 0.049(7) 0.024(7) 0.030(6) 0.004(5) 0.016(6) -0.001(5)
C121 0.053(8) 0.039(8) 0.050(8) -0.016(6) 0.026(7) 0.003(6)
C122 0.039(7) 0.030(8) 0.044(7) 0.006(6) 0.014(6) -0.002(5)
C123 0.036(7) 0.063(9) 0.037(7) 0.015(7) 0.020(6) 0.012(6)
C124 0.036(7) 0.040(7) 0.030(6) 0.002(6) 0.009(6) 0.013(5)
O125 0.065(5) 0.051(6) 0.062(6) 0.015(5) 0.027(5) -0.004(4)
C126 0.084(9) 0.060(9) 0.034(7) 0.021(6) 0.021(7) 0.013(7)
C127 0.084(10) 0.096(11) 0.063(10) 0.028(8) 0.055(9) 0.018(8)
O128 0.055(6) 0.112(8) 0.053(6) 0.001(5) 0.032(5) 0.010(5)
C129 0.063(9) 0.050(8) 0.038(8) 0.008(6) 0.029(8) 0.000(7)
C130 0.026(8) 0.144(15) 0.075(10) 0.011(10) 0.021(8) 0.004(8)
C131 0.035(8) 0.087(11) 0.059(9) 0.004(8) 0.012(7) -0.004(7)
C132 0.021(6) 0.043(7) 0.042(7) 0.001(6) 0.015(6) 0.004(5)
C133 0.036(7) 0.070(9) 0.035(7) -0.012(7) 0.008(7) 0.003(6)
C134 0.034(7) 0.077(10) 0.061(9) -0.009(7) 0.024(7) 0.006(6)
N135 0.034(5) 0.042(6) 0.025(5) 0.008(4) 0.011(5) 0.001(4)
C136 0.033(7) 0.025(7) 0.046(8) 0.008(6) 0.010(6) 0.004(5)
C137 0.049(8) 0.034(7) 0.031(7) 0.009(5) 0.019(7) 0.008(6)
C138 0.027(7) 0.057(9) 0.047(8) 0.011(6) 0.011(7) -0.011(5)
C139 0.045(8) 0.071(9) 0.024(6) 0.012(6) 0.009(6) 0.004(7)
C140 0.061(8) 0.058(9) 0.039(8) -0.010(6) 0.025(7) -0.002(7)
C141 0.044(7) 0.051(8) 0.023(6) -0.002(5) 0.019(6) -0.002(6)
N142 0.033(5) 0.025(5) 0.036(5) 0.001(4) 0.015(5) 0.006(4)
C143 0.023(6) 0.045(7) 0.028(7) 0.005(6) 0.005(6) 0.003(5)
N144 0.020(5) 0.047(6) 0.042(6) -0.001(5) 0.008(5) 0.006(4)
C145 0.028(6) 0.022(6) 0.045(7) -0.010(5) 0.017(6) -0.006(5)
C146 0.039(8) 0.081(10) 0.055(8) 0.017(7) 0.021(7) -0.003(7)
C147 0.031(7) 0.093(11) 0.066(9) -0.008(8) 0.027(7) -0.008(7)
C148 0.030(7) 0.070(9) 0.049(8) -0.030(7) 0.012(7) -0.001(6)
C149 0.037(7) 0.059(8) 0.037(7) 0.012(6) 0.005(6) 0.010(6)
C150 0.031(7) 0.059(9) 0.051(8) 0.020(6) 0.023(6) 0.002(6)
O151 0.042(5) 0.104(8) 0.058(6) 0.000(5) 0.008(5) 0.023(5)
C152 0.062(9) 0.150(16) 0.061(10) -0.045(10) -0.004(9) 0.035(9)
Ni2 0.0244(10) 0.0305(12) 0.0289(11) 0.000 0.0140(10) 0.000
C21 0.094(11) 0.078(11) 0.084(11) 0.000(9) 0.056(10) -0.011(9)
O22 0.061(6) 0.066(6) 0.066(6) -0.013(5) 0.030(5) -0.017(5)
C23 0.031(8) 0.065(10) 0.069(10) -0.027(8) 0.022(7) -0.023(7)
C24 0.047(8) 0.041(8) 0.083(10) -0.014(8) 0.040(8) -0.019(7)
C25 0.054(8) 0.029(8) 0.070(9) 0.003(7) 0.034(8) 0.003(6)
C26 0.031(7) 0.043(8) 0.070(9) -0.007(7) 0.038(7) 0.000(6)
C27 0.035(7) 0.033(7) 0.080(10) -0.013(7) 0.029(7) -0.017(6)
C28 0.052(8) 0.039(9) 0.088(10) 0.011(8) 0.040(8) 0.002(7)
N29 0.032(5) 0.035(6) 0.058(7) 0.004(5) 0.024(5) 0.009(5)
C210 0.059(8) 0.023(7) 0.072(9) 0.032(7) 0.043(8) 0.031(6)
C211 0.043(7) 0.041(8) 0.049(8) -0.002(7) 0.018(7) -0.002(6)
C212 0.049(8) 0.060(9) 0.064(10) 0.023(8) 0.032(8) 0.011(7)
C213 0.040(8) 0.084(11) 0.032(7) 0.022(8) 0.004(7) 0.013(7)
C214 0.053(8) 0.064(10) 0.043(8) 0.004(7) 0.007(7) 0.001(7)
C215 0.040(7) 0.049(8) 0.025(7) 0.013(6) 0.014(6) 0.014(6)
N216 0.023(5) 0.027(5) 0.034(5) -0.002(4) 0.014(5) -0.009(4)
C217 0.040(7) 0.034(7) 0.040(7) -0.016(6) 0.014(6) 0.002(5)
N218 0.026(5) 0.031(6) 0.042(6) 0.004(5) 0.016(5) -0.004(4)
C219 0.038(7) 0.044(8) 0.025(6) -0.003(6) 0.012(6) -0.009(6)
C220 0.031(6) 0.033(7) 0.049(7) -0.003(6) 0.018(6) -0.001(5)
C221 0.031(6) 0.045(8) 0.048(8) 0.017(6) 0.019(6) 0.007(5)
C222 0.033(7) 0.071(10) 0.034(7) 0.015(7) 0.015(6) -0.001(6)
C223 0.036(7) 0.073(10) 0.047(8) -0.016(7) 0.015(7) -0.011(7)
C224 0.042(7) 0.042(7) 0.030(6) 0.004(6) 0.014(6) 0.005(6)
O225 0.059(5) 0.053(6) 0.065(6) 0.011(5) 0.030(5) 0.001(4)
C226 0.055(8) 0.086(11) 0.080(10) 0.048(9) 0.036(8) 0.015(8)
Ni3 0.0224(10) 0.0337(12) 0.0294(11) 0.000 0.0095(9) 0.000
C31 0.057(8) 0.069(9) 0.089(10) -0.028(8) 0.056(8) -0.018(7)
O32 0.052(5) 0.048(5) 0.072(6) -0.003(4) 0.035(5) -0.010(4)
C33 0.046(8) 0.030(7) 0.054(8) -0.011(6) 0.032(7) -0.017(6)
C34 0.023(7) 0.045(8) 0.069(9) 0.004(7) 0.020(7) 0.011(6)
C35 0.024(7) 0.044(8) 0.047(7) -0.002(6) 0.005(6) -0.001(5)
C36 0.027(7) 0.041(8) 0.056(8) -0.002(6) 0.017(7) -0.005(5)
C37 0.043(7) 0.030(7) 0.058(8) -0.003(6) 0.027(7) 0.004(6)
C38 0.026(6) 0.030(7) 0.063(8) 0.003(6) 0.014(6) -0.009(5)
N39 0.035(5) 0.034(6) 0.057(7) -0.013(5) 0.026(5) -0.004(4)
C310 0.041(7) 0.050(8) 0.038(7) -0.034(6) 0.011(7) -0.017(6)
C311 0.029(7) 0.059(8) 0.029(7) -0.008(6) 0.003(6) -0.001(6)
C312 0.070(9) 0.051(8) 0.036(8) -0.018(7) 0.007(7) -0.021(7)
C313 0.084(10) 0.069(10) 0.025(7) -0.001(7) 0.021(8) -0.021(8)
C314 0.067(9) 0.067(10) 0.044(8) -0.008(7) 0.019(8) -0.002(7)
C315 0.046(7) 0.047(8) 0.025(7) 0.001(6) 0.017(6) -0.004(6)
N316 0.023(5) 0.043(6) 0.028(5) -0.005(4) 0.006(5) -0.001(4)
C317 0.038(7) 0.060(9) 0.034(7) 0.010(6) 0.016(6) 0.007(6)
N318 0.033(5) 0.048(6) 0.038(6) 0.002(5) 0.011(5) -0.004(5)
C319 0.036(7) 0.046(8) 0.026(7) 0.000(6) 0.006(6) -0.008(6)
C320 0.056(8) 0.028(7) 0.071(9) -0.014(6) 0.039(8) -0.005(6)
C321 0.029(7) 0.046(8) 0.056(8) -0.009(6) 0.019(7) -0.007(6)
C322 0.021(7) 0.055(8) 0.052(8) -0.016(7) 0.006(6) -0.009(6)
C323 0.052(8) 0.046(8) 0.044(8) -0.005(6) 0.027(7) -0.015(6)
C324 0.048(7) 0.032(7) 0.047(7) -0.013(6) 0.017(7) -0.001(6)
O325 0.044(5) 0.062(6) 0.068(6) -0.020(5) 0.016(5) -0.009(4)
C326 0.048(8) 0.056(9) 0.100(11) -0.018(8) -0.005(8) 0.011(7)
P1 0.046(2) 0.063(2) 0.040(2) -0.0078(19) 0.0163(18) -0.0087(18)
F11 0.106(6) 0.084(6) 0.072(5) -0.026(4) 0.041(5) -0.013(5)
F12 0.105(6) 0.136(8) 0.124(7) -0.078(6) 0.076(6) -0.060(6)
F13 0.057(5) 0.228(11) 0.110(7) -0.069(7) 0.038(5) 0.007(6)
F14 0.062(5) 0.109(6) 0.071(5) -0.015(4) 0.031(4) -0.004(4)
F15 0.139(7) 0.082(6) 0.118(7) 0.037(5) 0.078(6) 0.025(5)
F16 0.129(7) 0.161(9) 0.068(6) 0.031(6) 0.038(6) 0.058(7)
P2 0.050(2) 0.0333(19) 0.0341(18) 0.0022(16) 0.0173(17) -0.0014(16)
F21 0.129(7) 0.145(8) 0.076(6) 0.032(6) 0.023(6) -0.031(6)
F22 0.359(18) 0.270(16) 0.107(8) -0.094(9) 0.124(11) -0.230(15)
F23 0.104(6) 0.169(9) 0.093(6) 0.083(6) 0.034(6) 0.019(6)
F24 0.182(10) 0.141(9) 0.113(8) -0.030(7) 0.059(8) -0.073(8)
F25 0.126(9) 0.258(15) 0.216(13) 0.054(11) 0.096(9) 0.076(9)
F26 0.261(13) 0.145(10) 0.244(13) 0.114(9) 0.193(12) 0.132(10)
P3 0.045(2) 0.045(2) 0.051(2) 0.0036(18) 0.0092(19) -0.0001(17)
F31 0.109(6) 0.081(6) 0.054(5) -0.004(4) 0.004(5) -0.019(5)
F32 0.088(5) 0.075(5) 0.058(5) -0.005(4) 0.006(4) 0.007(4)
F33 0.093(6) 0.168(9) 0.117(7) -0.038(6) 0.068(6) -0.029(6)
F34 0.094(6) 0.127(8) 0.161(8) -0.056(7) 0.074(6) -0.048(5)
F35 0.164(8) 0.050(5) 0.084(6) -0.011(4) 0.011(6) 0.016(5)
F36 0.101(6) 0.058(5) 0.104(6) 0.008(5) -0.016(5) 0.004(4)
P4 0.050(2) 0.059(3) 0.042(2) 0.0138(18) 0.0173(19) -0.0002(17)
F41 0.185(8) 0.072(6) 0.104(7) 0.009(5) 0.087(7) -0.019(6)
F43 0.101(6) 0.105(7) 0.076(5) 0.012(5) 0.051(5) -0.017(5)
F42 0.338(14) 0.054(6) 0.170(9) 0.030(6) 0.180(10) 0.063(8)
F44 0.085(5) 0.099(6) 0.065(5) 0.009(4) 0.048(4) 0.007(4)
F45 0.064(5) 0.152(8) 0.117(7) 0.002(6) 0.036(5) 0.010(5)
F46 0.041(5) 0.290(13) 0.099(7) 0.015(8) 0.019(5) -0.009(6)

loop_
_atom_site_label
_atom_site_type_symbol
_atom_site_fract_x
_atom_site_fract_y
_atom_site_fract_z
_atom_site_U_iso_or_equiv
_atom_site_thermal_displace_type
_atom_site_occupancy
_atom_site_calc_flag
_atom_site_refinement_flags
_atom_site_disorder_group
Ni1 Ni -0.25315(5) 0.22233(5) 0.25262(5) 0.0275(3) Uani 1 d . .
C11 C -0.0749(5) 0.4183(5) 0.4571(6) 0.075(4) Uani 1 d . .
H11A H -0.0571 0.4471 0.4798 0.113 Uiso 1 calc R .
H11B H -0.0485 0.3941 0.4593 0.113 Uiso 1 calc R .
H11C H -0.0982 0.4047 0.4736 0.113 Uiso 1 calc R .
O12 O -0.1049(3) 0.4313(3) 0.3979(4) 0.075(3) Uani 1 d . .
C13 C -0.1329(4) 0.3958(4) 0.3590(5) 0.041(3) Uani 1 d . .
C14 C -0.1742(5) 0.4107(4) 0.3084(6) 0.058(3) Uani 1 d . .
H14A H -0.1814 0.4444 0.3019 0.070 Uiso 1 calc R .
C15 C -0.2054(4) 0.3781(4) 0.2668(5) 0.047(3) Uani 1 d . .
H15A H -0.2346 0.3893 0.2326 0.057 Uiso 1 calc R .
C16 C -0.1947(4) 0.3291(4) 0.2746(5) 0.036(3) Uani 1 d . .
C17 C -0.1516(4) 0.3143(4) 0.3250(5) 0.037(3) Uani 1 d . .
H17A H -0.1431 0.2808 0.3313 0.045 Uiso 1 calc R .
C18 C -0.1211(4) 0.3478(4) 0.3661(5) 0.043(3) Uani 1 d . .
H18A H -0.0912 0.3372 0.3999 0.051 Uiso 1 calc R .
N19 N -0.2260(3) 0.2931(3) 0.2334(4) 0.032(2) Uani 1 d . .
C110 C -0.2456(4) 0.3013(4) 0.1771(5) 0.042(3) Uani 1 d . .
H11D H -0.2378 0.3303 0.1619 0.051 Uiso 1 calc R .
C111 C -0.2801(4) 0.2646(4) 0.1377(5) 0.039(3) Uani 1 d . .
C112 C -0.3061(4) 0.2696(4) 0.0766(5) 0.051(3) Uani 1 d . .
H11E H -0.3020 0.2980 0.0574 0.061 Uiso 1 calc R .
C113 C -0.3380(4) 0.2322(5) 0.0451(6) 0.057(4) Uani 1 d . .
H11F H -0.3575 0.2351 0.0035 0.069 Uiso 1 calc R .
C114 C -0.3418(4) 0.1909(5) 0.0734(5) 0.053(3) Uani 1 d . .
H11G H -0.3616 0.1642 0.0510 0.064 Uiso 1 calc R .
C115 C -0.3170(4) 0.1880(4) 0.1344(5) 0.042(3) Uani 1 d . .
N116 N -0.2857(3) 0.2234(3) 0.1653(3) 0.031(2) Uani 1 d . .
C117 C -0.3184(4) 0.1475(4) 0.1722(4) 0.040(3) Uani 1 d . .
H11H H -0.3359 0.1180 0.1556 0.048 Uiso 1 calc R .
N118 N -0.2952(3) 0.1535(3) 0.2283(4) 0.031(2) Uani 1 d . .
C119 C -0.2951(4) 0.1143(4) 0.2655(5) 0.033(3) Uani 1 d . .
C120 C -0.2928(4) 0.0667(4) 0.2511(4) 0.034(3) Uani 1 d . .
H12A H -0.2911 0.0587 0.2149 0.041 Uiso 1 calc R .
C121 C -0.2929(4) 0.0301(4) 0.2892(5) 0.046(3) Uani 1 d . .
H12B H -0.2919 -0.0027 0.2781 0.055 Uiso 1 calc R .
C122 C -0.2945(4) 0.0398(4) 0.3421(5) 0.039(3) Uani 1 d . .
C123 C -0.2975(4) 0.0879(4) 0.3567(5) 0.044(3) Uani 1 d . .
H12C H -0.3001 0.0956 0.3926 0.053 Uiso 1 calc R .
C124 C -0.2969(4) 0.1251(4) 0.3192(4) 0.037(3) Uani 1 d . .
H12D H -0.2977 0.1579 0.3303 0.045 Uiso 1 calc R .
O125 O -0.2961(3) 0.0026(3) 0.3759(3) 0.059(2) Uani 1 d . .
C126 C -0.2763(5) 0.0091(4) 0.4387(4) 0.060(4) Uani 1 d . .
H12E H -0.2800 -0.0213 0.4570 0.091 Uiso 1 calc R .
H12F H -0.2965 0.0347 0.4472 0.091 Uiso 1 calc R .
H12G H -0.2390 0.0184 0.4548 0.091 Uiso 1 calc R .
C127 C -0.1066(5) 0.1351(5) 0.0688(5) 0.073(4) Uani 1 d . .
H12H H -0.0828 0.1244 0.0514 0.110 Uiso 1 calc R .
H12I H -0.1196 0.1677 0.0546 0.110 Uiso 1 calc R .
H12J H -0.1365 0.1127 0.0574 0.110 Uiso 1 calc R .
O128 O -0.0793(3) 0.1358(3) 0.1303(4) 0.070(3) Uani 1 d . .
C129 C -0.1059(5) 0.1503(4) 0.1607(5) 0.048(3) Uani 1 d . .
C130 C -0.0756(5) 0.1696(5) 0.2154(6) 0.082(5) Uani 1 d . .
H13A H -0.0387 0.1735 0.2271 0.098 Uiso 1 calc R .
C131 C -0.0975(4) 0.1838(5) 0.2545(5) 0.063(4) Uani 1 d . .
H13B H -0.0757 0.1966 0.2923 0.075 Uiso 1 calc R .
C132 C -0.1516(4) 0.1788(4) 0.2374(5) 0.035(3) Uani 1 d . .
C133 C -0.1814(4) 0.1601(4) 0.1826(5) 0.050(3) Uani 1 d . .
H13C H -0.2183 0.1564 0.1705 0.059 Uiso 1 calc R .
C134 C -0.1599(4) 0.1466(4) 0.1446(5) 0.056(3) Uani 1 d . .
H13D H -0.1823 0.1345 0.1066 0.067 Uiso 1 calc R .
N135 N -0.1756(3) 0.1905(3) 0.2751(4) 0.034(2) Uani 1 d . .
C136 C -0.1504(4) 0.1886(3) 0.3307(5) 0.037(3) Uani 1 d . .
H13E H -0.1154 0.1762 0.3478 0.044 Uiso 1 calc R .
C137 C -0.1752(4) 0.2054(4) 0.3687(5) 0.037(3) Uani 1 d . .
C138 C -0.1522(4) 0.2053(4) 0.4298(5) 0.045(3) Uani 1 d . .
H13F H -0.1172 0.1936 0.4508 0.054 Uiso 1 calc R .
C139 C -0.1803(4) 0.2221(4) 0.4599(5) 0.049(3) Uani 1 d . .
H13G H -0.1655 0.2212 0.5018 0.059 Uiso 1 calc R .
C140 C -0.2303(5) 0.2404(4) 0.4281(5) 0.051(3) Uani 1 d . .
H14B H -0.2501 0.2531 0.4480 0.061 Uiso 1 calc R .
C141 C -0.2514(4) 0.2401(4) 0.3676(4) 0.038(3) Uani 1 d . .
N142 N -0.2235(3) 0.2221(3) 0.3393(3) 0.031(2) Uani 1 d . .
C143 C -0.3039(4) 0.2583(4) 0.3280(4) 0.034(3) Uani 1 d . .
H14C H -0.3276 0.2706 0.3429 0.041 Uiso 1 calc R .
N144 N -0.3161(3) 0.2569(3) 0.2726(4) 0.038(2) Uani 1 d . .
C145 C -0.3679(4) 0.2709(3) 0.2328(5) 0.031(3) Uani 1 d . .
C146 C -0.4116(4) 0.2627(4) 0.2432(5) 0.058(4) Uani 1 d . .
H14D H -0.4081 0.2461 0.2781 0.069 Uiso 1 calc R .
C147 C -0.4602(4) 0.2782(5) 0.2040(6) 0.061(4) Uani 1 d . .
H14E H -0.4901 0.2718 0.2118 0.073 Uiso 1 calc R .
C148 C -0.4668(4) 0.3033(4) 0.1522(5) 0.051(3) Uani 1 d . .
C149 C -0.4234(4) 0.3101(4) 0.1404(5) 0.048(3) Uani 1 d . .
H14F H -0.4270 0.3254 0.1049 0.058 Uiso 1 calc R .
C150 C -0.3750(4) 0.2945(4) 0.1805(5) 0.045(3) Uani 1 d . .
H15B H -0.3452 0.3000 0.1723 0.054 Uiso 1 calc R .
O151 O -0.5160(3) 0.3199(3) 0.1170(4) 0.073(3) Uani 1 d . .
C152 C -0.5300(5) 0.3252(6) 0.0554(6) 0.101(6) Uani 1 d . .
H15C H -0.5665 0.3368 0.0357 0.152 Uiso 1 calc R .
H15D H -0.5270 0.2938 0.0387 0.152 Uiso 1 calc R .
H15E H -0.5063 0.3486 0.0495 0.152 Uiso 1 calc R .
Ni2 Ni 0.0000 0.45865(6) 0.2500 0.0270(5) Uani 1 d S .
C21 C -0.2263(5) 0.3317(5) 0.0225(6) 0.079(4) Uani 1 d . .
H21A H -0.2486 0.3094 -0.0084 0.119 Uiso 1 calc R .
H21B H -0.2047 0.3509 0.0079 0.119 Uiso 1 calc R .
H21C H -0.2486 0.3534 0.0333 0.119 Uiso 1 calc R .
O22 O -0.1908(3) 0.3033(3) 0.0759(4) 0.063(2) Uani 1 d . .
C23 C -0.1575(5) 0.3296(5) 0.1232(6) 0.055(3) Uani 1 d . .
C24 C -0.1190(5) 0.3022(4) 0.1664(6) 0.052(3) Uani 1 d . .
H24A H -0.1180 0.2681 0.1617 0.063 Uiso 1 calc R .
C25 C -0.0825(4) 0.3239(4) 0.2156(5) 0.049(3) Uani 1 d . .
H25A H -0.0567 0.3050 0.2457 0.058 Uiso 1 calc R .
C26 C -0.0833(4) 0.3740(4) 0.2212(5) 0.042(3) Uani 1 d . .
C27 C -0.1230(4) 0.4018(4) 0.1787(6) 0.047(3) Uani 1 d . .
H27A H -0.1240 0.4359 0.1834 0.057 Uiso 1 calc R .
C28 C -0.1605(5) 0.3792(4) 0.1298(6) 0.056(3) Uani 1 d . .
H28A H -0.1881 0.3975 0.1009 0.067 Uiso 1 calc R .
N29 N -0.0428(3) 0.4009(3) 0.2684(4) 0.040(2) Uani 1 d . .
C210 C -0.0225(4) 0.3875(4) 0.3216(6) 0.046(3) Uani 1 d . .
H21D H -0.0330 0.3585 0.3341 0.056 Uiso 1 calc R .
C211 C 0.0186(4) 0.4197(4) 0.3637(5) 0.045(3) Uani 1 d . .
C212 C 0.0419(4) 0.4160(4) 0.4241(6) 0.055(3) Uani 1 d . .
H21E H 0.0342 0.3894 0.4433 0.066 Uiso 1 calc R .
C213 C 0.0774(4) 0.4520(5) 0.4569(5) 0.056(4) Uani 1 d . .
H21F H 0.0936 0.4504 0.4988 0.067 Uiso 1 calc R .
C214 C 0.0881(4) 0.4886(5) 0.4286(5) 0.058(3) Uani 1 d . .
H21G H 0.1118 0.5135 0.4505 0.069 Uiso 1 calc R .
C215 C 0.0645(4) 0.4905(4) 0.3670(4) 0.038(3) Uani 1 d . .
N216 N 0.0305(3) 0.4568(3) 0.3365(3) 0.027(2) Uani 1 d . .
C217 C 0.0756(4) 0.5261(4) 0.3290(5) 0.039(3) Uani 1 d . .
H21H H 0.0956 0.5547 0.3445 0.046 Uiso 1 calc R .
N218 N 0.0564(3) 0.5155(3) 0.2737(4) 0.033(2) Uani 1 d . .
C219 C 0.0608(4) 0.5467(4) 0.2315(4) 0.036(3) Uani 1 d . .
C220 C 0.0566(3) 0.5971(4) 0.2340(5) 0.037(3) Uani 1 d . .
H22A H 0.0543 0.6118 0.2673 0.044 Uiso 1 calc R .
C221 C 0.0558(4) 0.6259(4) 0.1877(5) 0.041(3) Uani 1 d . .
H22B H 0.0522 0.6601 0.1892 0.049 Uiso 1 calc R .
C222 C 0.0601(4) 0.6050(5) 0.1400(5) 0.046(3) Uani 1 d . .
C223 C 0.0666(4) 0.5546(5) 0.1378(5) 0.052(3) Uani 1 d . .
H22C H 0.0711 0.5404 0.1056 0.063 Uiso 1 calc R .
C224 C 0.0662(4) 0.5265(4) 0.1829(4) 0.038(3) Uani 1 d . .
H22D H 0.0697 0.4923 0.1812 0.046 Uiso 1 calc R .
O225 O 0.0565(3) 0.6298(3) 0.0908(3) 0.058(2) Uani 1 d . .
C226 C 0.0424(4) 0.6805(5) 0.0873(5) 0.071(4) Uani 1 d . .
H22E H 0.0413 0.6943 0.0507 0.107 Uiso 1 calc R .
H22F H 0.0687 0.6978 0.1212 0.107 Uiso 1 calc R .
H22G H 0.0076 0.6836 0.0878 0.107 Uiso 1 calc R .
Ni3 Ni 0.5000 0.47445(7) 0.2500 0.0290(5) Uani 1 d S .
C31 C 0.6626(4) 0.5803(4) 0.0890(5) 0.062(4) Uani 1 d . .
H31A H 0.6624 0.5922 0.0520 0.094 Uiso 1 calc R .
H31B H 0.6694 0.5454 0.0924 0.094 Uiso 1 calc R .
H31C H 0.6902 0.5970 0.1224 0.094 Uiso 1 calc R .
O32 O 0.6118(3) 0.5898(3) 0.0896(3) 0.054(2) Uani 1 d . .
C33 C 0.6050(4) 0.5750(4) 0.1390(5) 0.040(3) Uani 1 d . .
C34 C 0.6433(4) 0.5542(4) 0.1874(5) 0.045(3) Uani 1 d . .
H34A H 0.6779 0.5500 0.1897 0.054 Uiso 1 calc R .
C35 C 0.6313(4) 0.5391(4) 0.2335(5) 0.042(3) Uani 1 d . .
H35A H 0.6578 0.5251 0.2680 0.050 Uiso 1 calc R .
C36 C 0.5803(4) 0.5447(4) 0.2287(5) 0.041(3) Uani 1 d . .
C37 C 0.5421(4) 0.5675(4) 0.1809(5) 0.042(3) Uani 1 d . .
H37A H 0.5080 0.5727 0.1796 0.050 Uiso 1 calc R .
C38 C 0.5535(4) 0.5832(4) 0.1339(5) 0.041(3) Uani 1 d . .
H38A H 0.5276 0.5988 0.1003 0.049 Uiso 1 calc R .
N39 N 0.5656(3) 0.5239(3) 0.2730(4) 0.039(2) Uani 1 d . .
C310 C 0.5955(4) 0.5245(4) 0.3289(5) 0.045(3) Uani 1 d . .
H31D H 0.6288 0.5401 0.3445 0.054 Uiso 1 calc R .
C311 C 0.5750(4) 0.4994(4) 0.3675(5) 0.042(3) Uani 1 d . .
C312 C 0.5958(5) 0.5029(4) 0.4275(5) 0.058(3) Uani 1 d . .
H31E H 0.6277 0.5199 0.4491 0.069 Uiso 1 calc R .
C313 C 0.5687(5) 0.4811(4) 0.4553(5) 0.060(4) Uani 1 d . .
H31F H 0.5829 0.4825 0.4971 0.072 Uiso 1 calc R .
C314 C 0.5219(5) 0.4571(4) 0.4255(5) 0.061(4) Uani 1 d . .
H31G H 0.5028 0.4432 0.4454 0.073 Uiso 1 calc R .
C315 C 0.5039(4) 0.4542(4) 0.3636(4) 0.039(3) Uani 1 d . .
N316 N 0.5306(3) 0.4751(3) 0.3375(3) 0.033(2) Uani 1 d . .
C317 C 0.4582(4) 0.4276(4) 0.3239(5) 0.044(3) Uani 1 d . .
H31I H 0.4354 0.4117 0.3377 0.053 Uiso 1 calc R .
N318 N 0.4495(3) 0.4263(3) 0.2683(4) 0.041(2) Uani 1 d . .
C319 C 0.4043(4) 0.4056(4) 0.2244(4) 0.038(3) Uani 1 d . .
C320 C 0.3544(4) 0.4120(4) 0.2229(5) 0.047(3) Uani 1 d . .
H32A H 0.3504 0.4289 0.2539 0.057 Uiso 1 calc R .
C321 C 0.3109(4) 0.3938(4) 0.1765(5) 0.043(3) Uani 1 d . .
H32B H 0.2770 0.3974 0.1764 0.052 Uiso 1 calc R .
C322 C 0.3157(4) 0.3699(4) 0.1292(5) 0.046(3) Uani 1 d . .
C323 C 0.3674(4) 0.3621(4) 0.1336(5) 0.045(3) Uani 1 d . .
H32C H 0.3718 0.3439 0.1036 0.054 Uiso 1 calc R .
C324 C 0.4111(4) 0.3798(4) 0.1795(5) 0.043(3) Uani 1 d . .
H32D H 0.4453 0.3749 0.1810 0.052 Uiso 1 calc R .
O325 O 0.2754(3) 0.3527(3) 0.0813(3) 0.061(2) Uani 1 d . .
C326 C 0.2234(4) 0.3650(4) 0.0747(6) 0.080(5) Uani 1 d . .
H32E H 0.1973 0.3509 0.0379 0.120 Uiso 1 calc R .
H32F H 0.2195 0.4003 0.0733 0.120 Uiso 1 calc R .
H32G H 0.2179 0.3521 0.1082 0.120 Uiso 1 calc R .
P1 P -0.27744(12) 0.03234(13) 0.09181(14) 0.0502(9) Uani 1 d . .
F11 F -0.3039(3) -0.0116(3) 0.0490(3) 0.086(2) Uani 1 d . .
F12 F -0.2533(3) 0.0761(3) 0.1340(4) 0.112(3) Uani 1 d . .
F13 F -0.2258(3) 0.0235(4) 0.0846(4) 0.131(4) Uani 1 d . .
F14 F -0.3309(2) 0.0420(3) 0.0986(3) 0.080(2) Uani 1 d . .
F15 F -0.2977(3) 0.0657(3) 0.0360(4) 0.105(3) Uani 1 d . .
F16 F -0.2601(3) -0.0011(3) 0.1481(3) 0.121(3) Uani 1 d . .
P2 P -0.33956(12) 0.42093(11) 0.09912(13) 0.0391(8) Uani 1 d . .
F21 F -0.3362(3) 0.3902(3) 0.1527(3) 0.123(3) Uani 1 d . .
F22 F -0.3757(6) 0.3843(5) 0.0594(4) 0.237(8) Uani 1 d . .
F23 F -0.3423(3) 0.4519(3) 0.0466(4) 0.124(3) Uani 1 d . .
F24 F -0.3029(4) 0.4565(4) 0.1418(4) 0.146(4) Uani 1 d . .
F25 F -0.3869(4) 0.4478(5) 0.1000(6) 0.192(5) Uani 1 d . .
F26 F -0.2910(5) 0.3976(4) 0.0995(5) 0.187(6) Uani 1 d . .
P3 P -0.00664(12) 0.24969(12) 0.07991(14) 0.0510(9) Uani 1 d . .
F31 F 0.0294(3) 0.2683(3) 0.1442(3) 0.092(2) Uani 1 d . .
F32 F -0.0415(3) 0.2315(2) 0.0145(3) 0.082(2) Uani 1 d . .
F33 F -0.0559(3) 0.2458(3) 0.0928(4) 0.117(3) Uani 1 d . .
F34 F 0.0421(3) 0.2536(3) 0.0644(4) 0.120(3) Uani 1 d . .
F35 F -0.0193(3) 0.3035(3) 0.0599(3) 0.113(3) Uani 1 d . .
F36 F 0.0088(3) 0.1951(3) 0.0992(3) 0.108(3) Uani 1 d . .
P4 P 0.38770(13) 0.18317(13) 0.09569(14) 0.0509(9) Uani 1 d . .
F41 F 0.3836(3) 0.2407(3) 0.1016(3) 0.111(3) Uani 1 d . .
F43 F 0.3805(3) 0.1760(3) 0.1548(3) 0.089(2) Uani 1 d . .
F42 F 0.3891(5) 0.1277(3) 0.0880(4) 0.162(5) Uani 1 d . .
F44 F 0.3949(3) 0.1902(3) 0.0357(3) 0.077(2) Uani 1 d . .
F45 F 0.3271(3) 0.1837(3) 0.0607(4) 0.112(3) Uani 1 d . .
F46 F 0.4475(3) 0.1894(4) 0.1342(4) 0.147(4) Uani 1 d . .

loop_
_atom_type_symbol
_atom_type_description
_atom_type_scat_dispersion_real
_atom_type_scat_dispersion_imag
_atom_type_scat_source
C C 0.0033 0.0016 'International Tables Vol C Tables 4.2.6.8 and 6.1.1.4'
H H 0.0000 0.0000 'International Tables Vol C Tables 4.2.6.8 and 6.1.1.4'
N N 0.0061 0.0033 'International Tables Vol C Tables 4.2.6.8 and 6.1.1.4'
O O 0.0106 0.0060 'International Tables Vol C Tables 4.2.6.8 and 6.1.1.4'
F F 0.0171 0.0103 'International Tables Vol C Tables 4.2.6.8 and 6.1.1.4'
P P 0.1023 0.0942 'International Tables Vol C Tables 4.2.6.8 and 6.1.1.4'
Ni Ni 0.3393 1.1124 'International Tables Vol C Tables 4.2.6.8 and 6.1.1.4'

loop_
_geom_angle_atom_site_label_1
_geom_angle_atom_site_label_2
_geom_angle_atom_site_label_3
_geom_angle
_geom_angle_site_symmetry_1
_geom_angle_site_symmetry_3
_geom_angle_publ_flag
N142 Ni1 N116 177.8(3) . . y
N142 Ni1 N135 78.5(3) . . y
N116 Ni1 N135 103.7(3) . . y
N142 Ni1 N118 103.4(3) . . y
N116 Ni1 N118 76.2(3) . . y
N135 Ni1 N118 94.7(3) . . y
N142 Ni1 N19 102.5(3) . . y
N116 Ni1 N19 77.8(3) . . y
N135 Ni1 N19 91.0(3) . . y
N118 Ni1 N19 154.1(3) . . y
N142 Ni1 N144 76.3(3) . . y
N116 Ni1 N144 101.5(3) . . y
N135 Ni1 N144 154.8(3) . . y
N118 Ni1 N144 93.0(3) . . y
N19 Ni1 N144 92.5(3) . . y
C13 O12 C11 118.2(9) . . ?
C18 C13 C14 118.7(11) . . ?
C18 C13 O12 124.7(11) . . ?
C14 C13 O12 116.6(11) . . ?
C13 C14 C15 121.4(11) . . ?
C16 C15 C14 120.3(11) . . ?
C15 C16 C17 118.0(10) . . ?
C15 C16 N19 123.2(10) . . ?
C17 C16 N19 118.9(9) . . ?
C18 C17 C16 120.4(10) . . ?
C13 C18 C17 121.1(11) . . ?
C110 N19 C16 120.6(9) . . ?
C110 N19 Ni1 111.1(7) . . ?
C16 N19 Ni1 128.1(6) . . ?
N19 C110 C111 117.9(10) . . ?
N116 C111 C112 121.0(10) . . ?
N116 C111 C110 114.8(9) . . ?
C112 C111 C110 124.1(11) . . ?
C113 C112 C111 117.8(11) . . ?
C112 C113 C114 120.1(12) . . ?
C113 C114 C115 120.3(12) . . ?
N116 C115 C114 120.0(11) . . ?
N116 C115 C117 112.2(10) . . ?
C114 C115 C117 127.7(11) . . ?
C115 N116 C111 120.5(9) . . ?
C115 N116 Ni1 121.0(7) . . ?
C111 N116 Ni1 118.0(7) . . ?
N118 C117 C115 117.5(10) . . ?
C117 N118 C119 118.3(9) . . ?
C117 N118 Ni1 112.5(7) . . ?
C119 N118 Ni1 128.8(6) . . ?
C120 C119 C124 118.8(10) . . ?
C120 C119 N118 122.9(9) . . ?
C124 C119 N118 118.2(9) . . ?
C119 C120 C121 120.2(10) . . ?
C122 C121 C120 121.9(10) . . ?
O125 C122 C121 118.7(10) . . ?
O125 C122 C123 123.0(10) . . ?
C121 C122 C123 118.2(10) . . ?
C122 C123 C124 120.5(10) . . ?
C123 C124 C119 120.2(10) . . ?
C122 O125 C126 119.4(9) . . ?
C129 O128 C127 117.0(9) . . ?
O128 C129 C130 115.2(11) . . ?
O128 C129 C134 127.8(11) . . ?
C130 C129 C134 117.0(11) . . ?
C129 C130 C131 122.0(11) . . ?
C132 C131 C130 119.4(11) . . ?
C133 C132 C131 118.1(11) . . ?
C133 C132 N135 119.7(9) . . ?
C131 C132 N135 122.2(10) . . ?
C132 C133 C134 122.3(10) . . ?
C133 C134 C129 121.2(11) . . ?
C136 N135 C132 121.4(9) . . ?
C136 N135 Ni1 109.6(7) . . ?
C132 N135 Ni1 128.5(6) . . ?
N135 C136 C137 119.8(9) . . ?
N142 C137 C138 120.5(10) . . ?
N142 C137 C136 113.8(9) . . ?
C138 C137 C136 125.7(10) . . ?
C139 C138 C137 119.5(10) . . ?
C138 C139 C140 118.8(10) . . ?
C141 C140 C139 119.6(11) . . ?
N142 C141 C140 120.3(10) . . ?
N142 C141 C143 114.0(8) . . ?
C140 C141 C143 125.8(10) . . ?
C137 N142 C141 121.3(9) . . ?
C137 N142 Ni1 118.2(7) . . ?
C141 N142 Ni1 120.5(6) . . ?
N144 C143 C141 117.1(9) . . ?
C143 N144 C145 118.5(9) . . ?
C143 N144 Ni1 112.2(7) . . ?
C145 N144 Ni1 128.8(6) . . ?
C146 C145 C150 117.8(10) . . ?
C146 C145 N144 123.3(10) . . ?
C150 C145 N144 118.8(9) . . ?
C145 C146 C147 120.6(11) . . ?
C146 C147 C148 121.2(10) . . ?
O151 C148 C149 124.0(12) . . ?
O151 C148 C147 117.6(11) . . ?
C149 C148 C147 118.4(11) . . ?
C150 C149 C148 119.4(10) . . ?
C149 C150 C145 122.5(10) . . ?
C148 O151 C152 118.4(10) . . ?
N216 Ni2 N216 177.1(5) 6_556 . y
N216 Ni2 N218 77.5(3) 6_556 6_556 ?
N216 Ni2 N218 104.7(3) . 6_556 y
N216 Ni2 N218 104.7(3) 6_556 . ?
N216 Ni2 N218 77.5(3) . . y
N218 Ni2 N218 84.7(4) 6_556 . y
N216 Ni2 N29 101.1(3) 6_556 . ?
N216 Ni2 N29 76.7(3) . . y
N218 Ni2 N29 101.1(3) 6_556 . ?
N218 Ni2 N29 154.2(3) . . y
N216 Ni2 N29 76.7(3) 6_556 6_556 y
N216 Ni2 N29 101.1(3) . 6_556 y
N218 Ni2 N29 154.2(3) 6_556 6_556 ?
N218 Ni2 N29 101.1(3) . 6_556 y
N29 Ni2 N29 84.6(4) . 6_556 y
C23 O22 C21 116.3(10) . . ?
O22 C23 C24 114.0(12) . . ?
O22 C23 C28 125.1(13) . . ?
C24 C23 C28 120.8(12) . . ?
C25 C24 C23 120.3(12) . . ?
C24 C25 C26 119.4(11) . . ?
C25 C26 C27 120.7(11) . . ?
C25 C26 N29 123.5(11) . . ?
C27 C26 N29 115.7(10) . . ?
C28 C27 C26 119.2(11) . . ?
C27 C28 C23 119.4(12) . . ?
C210 N29 C26 124.0(10) . . ?
C210 N29 Ni2 113.3(8) . . ?
C26 N29 Ni2 121.2(7) . . ?
N29 C210 C211 116.3(10) . . ?
N216 C211 C212 120.5(11) . . ?
N216 C211 C210 112.3(10) . . ?
C212 C211 C210 127.1(12) . . ?
C211 C212 C213 118.9(11) . . ?
C214 C213 C212 119.2(11) . . ?
C213 C214 C215 120.1(12) . . ?
N216 C215 C214 120.3(10) . . ?
N216 C215 C217 113.0(9) . . ?
C214 C215 C217 126.6(11) . . ?
C215 N216 C211 121.0(9) . . ?
C215 N216 Ni2 119.5(7) . . ?
C211 N216 Ni2 119.4(7) . . ?
N218 C217 C215 115.3(9) . . ?
C217 N218 C219 122.3(9) . . ?
C217 N218 Ni2 113.2(7) . . ?
C219 N218 Ni2 122.2(7) . . ?
C224 C219 C220 118.5(10) . . ?
C224 C219 N218 118.7(10) . . ?
C220 C219 N218 122.6(9) . . ?
C221 C220 C219 120.0(10) . . ?
C222 C221 C220 120.2(11) . . ?
C221 C222 O225 124.5(12) . . ?
C221 C222 C223 120.7(11) . . ?
O225 C222 C223 114.8(11) . . ?
C224 C223 C222 118.8(11) . . ?
C223 C224 C219 121.7(11) . . ?
C222 O225 C226 116.8(9) . . ?
N316 Ni3 N316 179.0(5) . 6_656 y
N316 Ni3 N318 103.0(3) . 6_656 y
N316 Ni3 N318 77.7(3) 6_656 6_656 ?
N316 Ni3 N318 77.7(3) . . y
N316 Ni3 N318 103.0(3) 6_656 . ?
N318 Ni3 N318 102.5(5) 6_656 . y
N316 Ni3 N39 102.3(3) . 6_656 y
N316 Ni3 N39 77.1(3) 6_656 6_656 ?
N318 Ni3 N39 154.8(3) 6_656 6_656 ?
N318 Ni3 N39 83.5(3) . 6_656 y
N316 Ni3 N39 77.1(4) . . y
N316 Ni3 N39 102.3(3) 6_656 . ?
N318 Ni3 N39 83.5(3) 6_656 . ?
N318 Ni3 N39 154.8(3) . . y
N39 Ni3 N39 101.6(4) 6_656 . y
C33 O32 C31 117.1(9) . . ?
C34 C33 O32 124.4(10) . . ?
C34 C33 C38 122.7(10) . . ?
O32 C33 C38 112.9(11) . . ?
C33 C34 C35 119.2(10) . . ?
C36 C35 C34 119.4(10) . . ?
C35 C36 C37 121.3(11) . . ?
C35 C36 N39 120.0(10) . . ?
C37 C36 N39 118.6(9) . . ?
C36 C37 C38 120.0(10) . . ?
C37 C38 C33 117.1(10) . . ?
C310 N39 C36 124.0(9) . . ?
C310 N39 Ni3 112.7(7) . . ?
C36 N39 Ni3 121.8(7) . . ?
N39 C310 C311 116.6(9) . . ?
N316 C311 C312 121.3(11) . . ?
N316 C311 C310 113.1(9) . . ?
C312 C311 C310 125.4(11) . . ?
C313 C312 C311 117.2(11) . . ?
C312 C313 C314 123.0(11) . . ?
C313 C314 C315 116.1(12) . . ?
N316 C315 C314 120.2(10) . . ?
N316 C315 C317 113.8(9) . . ?
C314 C315 C317 125.9(11) . . ?
C315 N316 C311 122.2(9) . . ?
C315 N316 Ni3 118.1(7) . . ?
C311 N316 Ni3 119.5(7) . . ?
N318 C317 C315 117.5(10) . . ?
C317 N318 C319 123.3(9) . . ?
C317 N318 Ni3 111.5(7) . . ?
C319 N318 Ni3 123.4(7) . . ?
C320 C319 N318 122.2(10) . . ?
C320 C319 C324 120.8(10) . . ?
N318 C319 C324 116.9(10) . . ?
C321 C320 C319 119.9(10) . . ?
C320 C321 C322 121.1(10) . . ?
O325 C322 C321 125.1(10) . . ?
O325 C322 C323 117.5(10) . . ?
C321 C322 C323 117.3(10) . . ?
C324 C323 C322 122.1(10) . . ?
C323 C324 C319 118.6(10) . . ?
C322 O325 C326 116.7(9) . . ?
F13 P1 F12 92.4(4) . . ?
F13 P1 F15 89.7(5) . . ?
F12 P1 F15 92.2(5) . . ?
F13 P1 F11 89.7(4) . . ?
F12 P1 F11 177.9(4) . . ?
F15 P1 F11 87.7(4) . . ?
F13 P1 F16 93.4(5) . . ?
F12 P1 F16 88.1(5) . . ?
F15 P1 F16 176.9(5) . . ?
F11 P1 F16 91.9(5) . . ?
F13 P1 F14 179.2(5) . . ?
F12 P1 F14 87.5(4) . . ?
F15 P1 F14 89.5(4) . . ?
F11 P1 F14 90.4(4) . . ?
F16 P1 F14 87.4(4) . . ?
F22 P2 F26 94.1(8) . . ?
F22 P2 F24 177.1(6) . . ?
F26 P2 F24 86.1(7) . . ?
F22 P2 F25 89.5(8) . . ?
F26 P2 F25 176.2(8) . . ?
F24 P2 F25 90.4(7) . . ?
F22 P2 F23 91.9(6) . . ?
F26 P2 F23 88.0(5) . . ?
F24 P2 F23 91.0(5) . . ?
F25 P2 F23 90.5(6) . . ?
F22 P2 F21 89.0(5) . . ?
F26 P2 F21 91.9(5) . . ?
F24 P2 F21 88.2(5) . . ?
F25 P2 F21 89.5(6) . . ?
F23 P2 F21 179.2(5) . . ?
F33 P3 F35 91.8(5) . . ?
F33 P3 F34 178.0(5) . . ?
F35 P3 F34 87.6(5) . . ?
F33 P3 F31 93.0(5) . . ?
F35 P3 F31 88.7(4) . . ?
F34 P3 F31 88.8(4) . . ?
F33 P3 F36 91.3(5) . . ?
F35 P3 F36 176.9(5) . . ?
F34 P3 F36 89.3(5) . . ?
F31 P3 F36 91.4(4) . . ?
F33 P3 F32 88.7(4) . . ?
F35 P3 F32 90.7(4) . . ?
F34 P3 F32 89.4(4) . . ?
F31 P3 F32 178.2(5) . . ?
F36 P3 F32 89.0(4) . . ?
F45 P4 F42 91.0(6) . . ?
F45 P4 F46 172.2(6) . . ?
F42 P4 F46 96.3(6) . . ?
F45 P4 F43 89.5(4) . . ?
F42 P4 F43 90.7(5) . . ?
F46 P4 F43 87.8(4) . . ?
F45 P4 F44 90.5(4) . . ?
F42 P4 F44 89.1(4) . . ?
F46 P4 F44 92.3(4) . . ?
F43 P4 F44 179.8(4) . . ?
F45 P4 F41 86.6(5) . . ?
F42 P4 F41 177.5(6) . . ?
F46 P4 F41 86.1(6) . . ?
F43 P4 F41 89.8(4) . . ?
F44 P4 F41 90.4(4) . . ?

loop_
_geom_bond_atom_site_label_1
_geom_bond_atom_site_label_2
_geom_bond_distance
_geom_bond_site_symmetry_2
_geom_bond_publ_flag
Ni1 N142 1.965(8) . y
Ni1 N116 1.978(8) . y
Ni1 N135 2.180(8) . y
Ni1 N118 2.180(8) . y
Ni1 N19 2.220(8) . y
Ni1 N144 2.233(8) . y
C11 O12 1.404(13) . ?
O12 C13 1.372(12) . ?
C13 C18 1.357(13) . ?
C13 C14 1.367(14) . ?
C14 C15 1.375(14) . ?
C15 C16 1.380(13) . ?
C16 C17 1.389(12) . ?
C16 N19 1.431(12) . ?
C17 C18 1.378(13) . ?
N19 C110 1.297(11) . ?
C110 C111 1.459(14) . ?
C111 N116 1.371(12) . ?
C111 C112 1.392(13) . ?
C112 C113 1.374(14) . ?
C113 C114 1.368(15) . ?
C114 C115 1.386(13) . ?
C115 N116 1.322(12) . ?
C115 C117 1.474(14) . ?
C117 N118 1.283(11) . ?
N118 C119 1.426(11) . ?
C119 C120 1.372(13) . ?
C119 C124 1.395(13) . ?
C120 C121 1.389(13) . ?
C121 C122 1.367(13) . ?
C122 O125 1.342(11) . ?
C122 C123 1.389(14) . ?
C123 C124 1.394(13) . ?
O125 C126 1.437(11) . ?
C127 O128 1.397(12) . ?
O128 C129 1.326(12) . ?
C129 C130 1.376(15) . ?
C129 C134 1.393(14) . ?
C130 C131 1.410(16) . ?
C131 C132 1.392(13) . ?
C132 C133 1.368(13) . ?
C132 N135 1.406(11) . ?
C133 C134 1.371(13) . ?
N135 C136 1.267(11) . ?
C136 C137 1.466(13) . ?
C137 N142 1.318(11) . ?
C137 C138 1.383(13) . ?
C138 C139 1.378(13) . ?
C139 C140 1.381(13) . ?
C140 C141 1.370(13) . ?
C141 N142 1.349(11) . ?
C141 C143 1.469(12) . ?
C143 N144 1.279(11) . ?
N144 C145 1.423(11) . ?
C145 C146 1.369(13) . ?
C145 C150 1.397(13) . ?
C146 C147 1.365(14) . ?
C147 C148 1.412(15) . ?
C148 O151 1.360(12) . ?
C148 C149 1.374(14) . ?
C149 C150 1.369(12) . ?
O151 C152 1.426(14) . ?
Ni2 N216 1.960(8) 6_556 y
Ni2 N216 1.960(8) . y
Ni2 N218 2.122(8) 6_556 y
Ni2 N218 2.122(8) . y
Ni2 N29 2.156(9) . y
Ni2 N29 2.156(9) 6_556 y
C21 O22 1.504(13) . ?
O22 C23 1.365(12) . ?
C23 C24 1.385(15) . ?
C23 C28 1.387(15) . ?
C24 C25 1.361(14) . ?
C25 C26 1.390(14) . ?
C26 C27 1.399(14) . ?
C26 N29 1.448(13) . ?
C27 C28 1.379(14) . ?
N29 C210 1.260(12) . ?
C210 C211 1.483(14) . ?
C211 N216 1.346(12) . ?
C211 C212 1.371(14) . ?
C212 C213 1.398(15) . ?
C213 C214 1.339(14) . ?
C214 C215 1.396(14) . ?
C215 N216 1.317(12) . ?
C215 C217 1.487(14) . ?
C217 N218 1.287(11) . ?
N218 C219 1.407(12) . ?
C219 C224 1.399(13) . ?
C219 C220 1.401(13) . ?
C220 C221 1.395(13) . ?
C221 C222 1.374(14) . ?
C222 O225 1.372(12) . ?
C222 C223 1.406(15) . ?
C223 C224 1.373(14) . ?
O225 C226 1.446(13) . ?
Ni3 N316 1.983(8) . y
Ni3 N316 1.983(8) 6_656 y
Ni3 N318 2.123(8) 6_656 y
Ni3 N318 2.123(8) . y
Ni3 N39 2.161(8) 6_656 y
Ni3 N39 2.161(8) . ?
C31 O32 1.448(11) . ?
O32 C33 1.386(12) . ?
C33 C34 1.358(13) . ?
C33 C38 1.410(13) . ?
C34 C35 1.391(14) . ?
C35 C36 1.387(13) . ?
C36 C37 1.375(13) . ?
C36 N39 1.449(13) . ?
C37 C38 1.406(13) . ?
N39 C310 1.289(12) . ?
C310 C311 1.482(14) . ?
C311 N316 1.330(11) . ?
C311 C312 1.363(14) . ?
C312 C313 1.361(14) . ?
C313 C314 1.372(14) . ?
C314 C315 1.411(14) . ?
C315 N316 1.314(11) . ?
C315 C317 1.443(13) . ?
C317 N318 1.305(12) . ?
N318 C319 1.399(12) . ?
C319 C320 1.390(13) . ?
C319 C324 1.406(13) . ?
C320 C321 1.374(13) . ?
C321 C322 1.408(14) . ?
C322 O325 1.337(11) . ?
C322 C323 1.418(13) . ?
C323 C324 1.367(12) . ?
O325 C326 1.432(12) . ?
P1 F13 1.547(7) . ?
P1 F12 1.558(7) . ?
P1 F15 1.563(8) . ?
P1 F11 1.580(7) . ?
P1 F16 1.578(8) . ?
P1 F14 1.593(7) . ?
P2 F22 1.477(9) . ?
P2 F26 1.498(9) . ?
P2 F24 1.493(9) . ?
P2 F25 1.524(10) . ?
P2 F23 1.540(7) . ?
P2 F21 1.553(8) . ?
P3 F33 1.542(8) . ?
P3 F35 1.559(8) . ?
P3 F34 1.567(8) . ?
P3 F31 1.580(7) . ?
P3 F36 1.585(8) . ?
P3 F32 1.590(7) . ?
P4 F45 1.543(7) . ?
P4 F42 1.545(8) . ?
P4 F46 1.547(8) . ?
P4 F43 1.581(7) . ?
P4 F44 1.605(7) . ?
P4 F41 1.604(8) . ?
